data_2235066
loop_
_publ_author_name
'Mohamed, Shaaban K.'
'Akkurt, Mehmet'
'Abdelhamid, Antar A.'
'Fanwick, Phillip E.'
'Potgeiter, Herman'

_publ_section_title
;
 7-Bromo-9-(2-hydroxy-4,4-dimethyl-6-oxocyclohex-1-en-1-yl)-3,3-dimethyl-2,3,4,9-tetrahydro-1<i>H</i>-xanthen-1-one
;
_journal_coeditor_code HG5218
_journal_issue 6
_journal_name_full 'Acta Crystallographica Section E'
_journal_page_first o1710
_journal_paper_doi 10.1107/S1600536812021034
_journal_volume 68
_journal_year 2012
_chemical_formula_iupac 'C23 H25 Br O4'
_chemical_formula_moiety 'C23 H25 Br O4'
_chemical_formula_sum 'C23 H25 Br O4'
_chemical_formula_weight 445.33
_chemical_name_systematic
;
7-Bromo-9-(2-hydroxy-4,4-dimethyl-6-oxocyclohex-1-en-1-yl)-3,3-dimethyl-
2,3,4,9-tetrahydro-1<i>H</i>-xanthen-1-one
;
_space_group_IT_number 61
_symmetry_cell_setting orthorhombic
_symmetry_space_group_name_Hall '-P 2ac 2ab'
_symmetry_space_group_name_H-M 'P b c a'
_atom_sites_solution_hydrogens geom
_atom_sites_solution_primary direct
_atom_sites_solution_secondary difmap
_cell_angle_alpha 90
_cell_angle_beta 90
_cell_angle_gamma 90
_cell_formula_units_Z 8
_cell_length_a 15.6869(4)
_cell_length_b 11.0215(2)
_cell_length_c 23.0217(16)
_cell_measurement_reflns_used 18929
_cell_measurement_temperature 150.0(2)
_cell_measurement_theta_max 66
_cell_measurement_theta_min 1
_cell_volume 3980.3(3)
_computing_cell_refinement 'CrystalClear (Rigaku, 2001)'
_computing_data_collection 'CrystalClear (Rigaku, 2001)'
_computing_data_reduction 'CrystalClear (Rigaku, 2001)'
_computing_molecular_graphics 'ORTEP-3 for Windows (Farrugia, 1997) and PLATON (Spek, 2009)'
_computing_publication_material 'WinGX (Farrugia, 1999) and PLATON (Spek, 2009)'
_computing_structure_refinement 'SHELXL97 (Sheldrick, 2008)'
_computing_structure_solution 'SHELXS97 (Sheldrick, 2008)'
_diffrn_ambient_temperature 150.0(2)
_diffrn_measured_fraction_theta_full 0.996
_diffrn_measured_fraction_theta_max 0.996
_diffrn_measurement_device_type 'Rigaku RAPID II'
_diffrn_measurement_method \w
_diffrn_radiation_monochromator 'confocal optics'
_diffrn_radiation_type CuK\a
_diffrn_radiation_wavelength 1.54178
_diffrn_reflns_av_R_equivalents 0.0435
_diffrn_reflns_av_sigmaI/netI 0.0414
_diffrn_reflns_limit_h_max 18
_diffrn_reflns_limit_h_min -9
_diffrn_reflns_limit_k_max 10
_diffrn_reflns_limit_k_min -13
_diffrn_reflns_limit_l_max 24
_diffrn_reflns_limit_l_min -27
_diffrn_reflns_number 17325
_diffrn_reflns_reduction_process
;
;
_diffrn_reflns_theta_full 66.56
_diffrn_reflns_theta_max 66.56
_diffrn_reflns_theta_min 3.84
_exptl_absorpt_coefficient_mu 3.035
_exptl_absorpt_correction_T_max 0.942
_exptl_absorpt_correction_T_min 0.712
_exptl_absorpt_correction_type multi-scan
_exptl_absorpt_process_details '(CrystalClear; Rigaku, 2001)'
_exptl_crystal_colour yellow
_exptl_crystal_density_diffrn 1.486
_exptl_crystal_density_method 'Not Measured'
_exptl_crystal_description needle
_exptl_crystal_F_000 1840
_exptl_crystal_size_max 0.12
_exptl_crystal_size_mid 0.08
_exptl_crystal_size_min 0.02
_refine_diff_density_max 0.460
_refine_diff_density_min -0.493
_refine_ls_extinction_method none
_refine_ls_goodness_of_fit_ref 1.067
_refine_ls_hydrogen_treatment mixed
_refine_ls_matrix_type full
_refine_ls_number_parameters 260
_refine_ls_number_reflns 3507
_refine_ls_number_restraints 1
_refine_ls_restrained_S_all 1.067
_refine_ls_R_factor_all 0.0551
_refine_ls_R_factor_gt 0.0415
_refine_ls_shift/su_max 0.000
_refine_ls_shift/su_mean 0.000
_refine_ls_structure_factor_coef Fsqd
_refine_ls_weighting_details 'calc w=1/[\s^2^(Fo^2^)+(0.0414P)^2^+5.2275P] where P=(Fo^2^+2Fc^2^)/3'
_refine_ls_weighting_scheme calc
_refine_ls_wR_factor_gt 0.0984
_refine_ls_wR_factor_ref 0.1073
_reflns_number_gt 2728
_reflns_number_total 3507
_reflns_threshold_expression I>2\s(I)
_cod_data_source_file hg5218.cif
_cod_data_source_block I
_cod_database_code 2235066
_cod_database_fobs_code 2235066

loop_
_symmetry_equiv_pos_site_id
_symmetry_equiv_pos_as_xyz
1 x,y,z
2 1/2-x,-y,1/2+z
3 1/2+x,1/2-y,-z
4 -x,1/2+y,1/2-z
5 -x,-y,-z
6 1/2+x,y,1/2-z
7 1/2-x,1/2+y,z
8 x,1/2-y,1/2+z

loop_
_atom_site_aniso_label
_atom_site_aniso_U_11
_atom_site_aniso_U_22
_atom_site_aniso_U_33
_atom_site_aniso_U_12
_atom_site_aniso_U_13
_atom_site_aniso_U_23
Br1 0.0299(2) 0.0320(2) 0.0305(2) -0.0014(2) -0.00830(10) -0.00560(10)
O1 0.0219(11) 0.0251(12) 0.0237(10) -0.0080(10) 0.0012(9) -0.0007(9)
O2 0.0342(13) 0.0301(13) 0.0356(13) -0.0122(11) 0.0017(11) 0.0040(10)
O3 0.0290(12) 0.0449(16) 0.0292(12) 0.0110(12) 0.0030(10) 0.0121(11)
O4 0.0230(11) 0.0304(14) 0.0298(11) 0.0080(10) 0.0034(10) 0.0097(10)
C1 0.0140(14) 0.0170(16) 0.0286(15) 0.0020(12) -0.0039(12) 0.0004(12)
C2 0.0201(15) 0.0278(19) 0.0246(16) 0.0025(14) -0.0041(13) 0.0000(13)
C3 0.0203(15) 0.0274(19) 0.0294(16) 0.0031(14) -0.0072(13) -0.0052(14)
C4 0.0175(15) 0.027(2) 0.0361(18) -0.0034(14) -0.0038(13) 0.0018(14)
C5 0.0194(15) 0.0262(19) 0.0298(16) -0.0042(14) -0.0012(13) 0.0005(14)
C6 0.0146(14) 0.0227(17) 0.0244(15) -0.0016(13) -0.0005(12) -0.0015(13)
C7 0.0156(14) 0.0189(17) 0.0274(15) 0.0018(13) -0.0022(12) -0.0021(13)
C8 0.0197(15) 0.0247(18) 0.0244(15) -0.0020(14) 0.0010(12) -0.0014(13)
C9 0.0212(15) 0.0275(19) 0.0295(16) -0.0036(14) -0.0035(13) -0.0022(14)
C10 0.0208(16) 0.0229(18) 0.0312(17) -0.0041(14) -0.0024(13) -0.0030(13)
C11 0.0196(15) 0.0231(18) 0.0299(16) -0.0008(14) -0.0018(13) 0.0015(13)
C12 0.0153(14) 0.0169(16) 0.0266(15) -0.0001(12) 0.0009(12) 0.0002(12)
C13 0.0157(14) 0.0202(17) 0.0235(15) 0.0012(13) -0.0020(12) 0.0029(12)
C14 0.0170(15) 0.0218(17) 0.0256(15) -0.0004(13) -0.0034(12) 0.0032(13)
C15 0.0212(15) 0.0271(18) 0.0264(16) 0.0006(15) -0.0017(13) 0.0043(13)
C16 0.0242(17) 0.039(2) 0.0250(16) 0.0009(16) 0.0011(13) 0.0027(14)
C17 0.0196(15) 0.0239(18) 0.0248(15) 0.0030(13) 0.0020(13) 0.0031(13)
C18 0.0201(15) 0.0237(18) 0.0250(16) 0.0023(14) 0.0002(13) 0.0018(13)
C19 0.0219(15) 0.0185(16) 0.0229(15) -0.0033(13) 0.0002(13) 0.0032(12)
C91 0.038(2) 0.034(2) 0.0298(17) -0.0031(18) -0.0031(15) -0.0053(15)
C92 0.0225(16) 0.031(2) 0.0384(19) 0.0004(15) -0.0053(14) 0.0039(15)
C171 0.0276(18) 0.040(2) 0.0347(18) 0.0081(17) 0.0074(15) 0.0039(16)
C172 0.0234(17) 0.031(2) 0.0400(19) -0.0016(16) -0.0006(14) 0.0069(16)

loop_
_atom_site_type_symbol
_atom_site_label
_atom_site_fract_x
_atom_site_fract_y
_atom_site_fract_z
_atom_site_U_iso_or_equiv
_atom_site_thermal_displace_type
_atom_site_calc_flag
_atom_site_refinement_flags
_atom_site_occupancy
Br Br1 0.07678(2) 0.50005(3) 0.196700(10) 0.03080(10) Uani d . 1.000
O O1 0.01721(13) 0.28166(19) -0.03953(8) 0.0236(6) Uani d . 1.000
O O2 -0.16483(15) -0.0333(2) 0.02080(10) 0.0333(8) Uani d . 1.000
O O3 -0.08661(14) 0.0562(2) 0.16973(10) 0.0344(8) Uani d . 1.000
O O4 -0.20527(13) 0.3144(2) 0.03091(9) 0.0277(7) Uani d D 1.000
C C1 -0.00638(18) 0.2718(3) 0.06462(13) 0.0199(9) Uani d . 1.000
C C2 0.01035(19) 0.3253(3) 0.11834(13) 0.0242(10) Uani d . 1.000
C C3 0.06030(19) 0.4281(3) 0.12230(13) 0.0257(10) Uani d . 1.000
C C4 0.0976(2) 0.4792(3) 0.07358(14) 0.0269(10) Uani d . 1.000
C C5 0.08353(19) 0.4256(3) 0.02032(14) 0.0251(10) Uani d . 1.000
C C6 0.03110(18) 0.3246(3) 0.01653(12) 0.0206(9) Uani d . 1.000
C C7 -0.04024(18) 0.1897(3) -0.04743(13) 0.0206(9) Uani d . 1.000
C C8 -0.05102(19) 0.1632(3) -0.11080(12) 0.0229(9) Uani d . 1.000
C C9 -0.13785(19) 0.1051(3) -0.12419(13) 0.0261(10) Uani d . 1.000
C C10 -0.1512(2) 0.0005(3) -0.08121(13) 0.0250(10) Uani d . 1.000
C C11 -0.13510(19) 0.0305(3) -0.01845(13) 0.0242(9) Uani d . 1.000
C C12 -0.07972(18) 0.1326(3) -0.00369(13) 0.0196(9) Uani d . 1.000
C C13 -0.06495(18) 0.1619(3) 0.05977(12) 0.0198(9) Uani d . 1.000
C C14 -0.14483(18) 0.1801(3) 0.09634(12) 0.0215(9) Uani d . 1.000
C C15 -0.14520(19) 0.1221(3) 0.15319(13) 0.0249(9) Uani d . 1.000
C C16 -0.2167(2) 0.1536(3) 0.19457(13) 0.0294(10) Uani d . 1.000
C C17 -0.30235(19) 0.1796(3) 0.16603(13) 0.0228(9) Uani d . 1.000
C C18 -0.28827(19) 0.2733(3) 0.11776(13) 0.0229(9) Uani d . 1.000
C C19 -0.20994(19) 0.2527(3) 0.08139(13) 0.0211(9) Uani d . 1.000
C C91 -0.1364(2) 0.0560(3) -0.18629(13) 0.0339(11) Uani d . 1.000
C C92 -0.2094(2) 0.1994(3) -0.11809(15) 0.0306(11) Uani d . 1.000
C C171 -0.3643(2) 0.2305(3) 0.21100(15) 0.0341(11) Uani d . 1.000
C C172 -0.3390(2) 0.0633(3) 0.14004(15) 0.0315(11) Uani d . 1.000
H H2 -0.01290 0.29060 0.15260 0.0290 Uiso c R 1.000
H H4 0.13220 0.54960 0.07680 0.0320 Uiso c R 1.000
H H4O -0.2481(16) 0.353(3) 0.0282(15) 0.0370 Uiso d D 1.000
H H5 0.10960 0.45770 -0.01360 0.0300 Uiso c R 1.000
H H8A -0.00510 0.10770 -0.12360 0.0280 Uiso c R 1.000
H H8B -0.04550 0.23960 -0.13310 0.0280 Uiso c R 1.000
H H10A -0.21060 -0.02860 -0.08500 0.0300 Uiso c R 1.000
H H10B -0.11310 -0.06720 -0.09240 0.0300 Uiso c R 1.000
H H13 -0.03350 0.09150 0.07690 0.0240 Uiso c R 1.000
H H16A -0.19950 0.22580 0.21730 0.0350 Uiso c R 1.000
H H16B -0.22400 0.08560 0.22220 0.0350 Uiso c R 1.000
H H17A -0.37500 0.16920 0.24100 0.0510 Uiso c R 1.000
H H17B -0.41820 0.25180 0.19190 0.0510 Uiso c R 1.000
H H17C -0.33960 0.30300 0.22890 0.0510 Uiso c R 1.000
H H17D -0.34360 0.00140 0.17040 0.0470 Uiso c R 1.000
H H17E -0.30120 0.03400 0.10910 0.0470 Uiso c R 1.000
H H17F -0.39560 0.07990 0.12390 0.0470 Uiso c R 1.000
H H18A -0.33870 0.27310 0.09190 0.0280 Uiso c R 1.000
H H18B -0.28440 0.35480 0.13570 0.0280 Uiso c R 1.000
H H91A -0.12660 0.12300 -0.21350 0.0510 Uiso c R 1.000
H H91B -0.19110 0.01720 -0.19500 0.0510 Uiso c R 1.000
H H91C -0.09040 -0.00370 -0.19010 0.0510 Uiso c R 1.000
H H92A -0.19830 0.26770 -0.14430 0.0460 Uiso c R 1.000
H H92B -0.21150 0.22870 -0.07790 0.0460 Uiso c R 1.000
H H92C -0.26410 0.16200 -0.12820 0.0460 Uiso c R 1.000

loop_
_atom_type_symbol
_atom_type_description
_atom_type_scat_dispersion_real
_atom_type_scat_dispersion_imag
_atom_type_scat_source
C C 0.0181 0.0091 ' International Tables Vol C Tables 4.2.6.8 and 6.1.1.4'
H H 0.0000 0.0000 ' International Tables Vol C Tables 4.2.6.8 and 6.1.1.4'
Br Br -0.6763 1.2805 ' International Tables Vol C Tables 4.2.6.8 and 6.1.1.4'
O O 0.0492 0.0322 ' International Tables Vol C Tables 4.2.6.8 and 6.1.1.4'

loop_
_geom_angle_atom_site_label_1
_geom_angle_atom_site_label_2
_geom_angle_atom_site_label_3
_geom_angle
_geom_angle_publ_flag
C6 O1 C7 118.6(2) no
C19 O4 H4O 107(2) no
C2 C1 C13 120.9(3) no
C6 C1 C13 122.2(3) no
C2 C1 C6 116.9(3) no
C1 C2 C3 120.8(3) no
Br1 C3 C4 120.1(2) no
C2 C3 C4 121.3(3) no
Br1 C3 C2 118.6(2) no
C3 C4 C5 118.6(3) no
C4 C5 C6 119.7(3) no
O1 C6 C1 122.2(3) no
O1 C6 C5 115.1(3) no
C1 C6 C5 122.7(3) no
O1 C7 C12 123.6(3) no
C8 C7 C12 126.1(3) no
O1 C7 C8 110.4(2) no
C7 C8 C9 112.1(2) no
C8 C9 C10 107.8(2) no
C8 C9 C91 108.8(2) no
C10 C9 C91 109.8(3) no
C10 C9 C92 110.5(3) no
C91 C9 C92 109.6(3) no
C8 C9 C92 110.3(3) no
C9 C10 C11 115.6(3) no
O2 C11 C10 120.9(3) no
C10 C11 C12 119.5(3) no
O2 C11 C12 119.5(3) no
C7 C12 C11 117.5(3) no
C11 C12 C13 118.7(3) no
C7 C12 C13 123.7(3) no
C1 C13 C12 109.4(2) no
C1 C13 C14 110.5(3) no
C12 C13 C14 115.8(2) no
C13 C14 C15 116.3(3) no
C13 C14 C19 124.3(3) no
C15 C14 C19 119.3(3) no
O3 C15 C16 119.6(3) no
C14 C15 C16 117.9(3) no
O3 C15 C14 122.3(3) no
C15 C16 C17 115.2(2) no
C16 C17 C171 109.8(2) no
C16 C17 C172 110.1(3) no
C16 C17 C18 108.2(2) no
C18 C17 C172 109.6(3) no
C171 C17 C172 109.5(3) no
C18 C17 C171 109.6(3) no
C17 C18 C19 114.8(3) no
O4 C19 C18 116.6(3) no
C14 C19 C18 124.7(3) no
O4 C19 C14 118.7(3) no
C1 C2 H2 120.00 no
C3 C2 H2 120.00 no
C3 C4 H4 121.00 no
C5 C4 H4 121.00 no
C4 C5 H5 120.00 no
C6 C5 H5 120.00 no
C7 C8 H8A 109.00 no
C7 C8 H8B 109.00 no
C9 C8 H8A 109.00 no
C9 C8 H8B 109.00 no
H8A C8 H8B 108.00 no
C9 C10 H10A 108.00 no
C9 C10 H10B 108.00 no
C11 C10 H10A 108.00 no
C11 C10 H10B 108.00 no
H10A C10 H10B 108.00 no
C1 C13 H13 107.00 no
C12 C13 H13 107.00 no
C14 C13 H13 107.00 no
C15 C16 H16A 108.00 no
C15 C16 H16B 108.00 no
C17 C16 H16A 108.00 no
C17 C16 H16B 109.00 no
H16A C16 H16B 107.00 no
C17 C18 H18A 109.00 no
C17 C18 H18B 109.00 no
C19 C18 H18A 109.00 no
C19 C18 H18B 109.00 no
H18A C18 H18B 108.00 no
C9 C91 H91A 109.00 no
C9 C91 H91B 109.00 no
C9 C91 H91C 109.00 no
H91A C91 H91B 110.00 no
H91A C91 H91C 109.00 no
H91B C91 H91C 109.00 no
C9 C92 H92A 109.00 no
C9 C92 H92B 109.00 no
C9 C92 H92C 109.00 no
H92A C92 H92B 110.00 no
H92A C92 H92C 109.00 no
H92B C92 H92C 109.00 no
C17 C171 H17A 109.00 no
C17 C171 H17B 109.00 no
C17 C171 H17C 109.00 no
H17A C171 H17B 109.00 no
H17A C171 H17C 109.00 no
H17B C171 H17C 110.00 no
C17 C172 H17D 109.00 no
C17 C172 H17E 109.00 no
C17 C172 H17F 109.00 no
H17D C172 H17E 109.00 no
H17D C172 H17F 110.00 no
H17E C172 H17F 109.00 no

loop_
_geom_bond_atom_site_label_1
_geom_bond_atom_site_label_2
_geom_bond_distance
_geom_bond_publ_flag
Br1 C3 1.905(3) no
O1 C6 1.392(3) no
O1 C7 1.368(4) no
O2 C11 1.236(4) no
O3 C15 1.232(4) no
O4 C19 1.349(4) no
O4 H4O 0.80(3) no
C1 C6 1.382(4) no
C1 C13 1.524(4) no
C1 C2 1.395(4) no
C2 C3 1.381(5) no
C3 C4 1.385(4) no
C4 C5 1.379(5) no
C5 C6 1.387(4) no
C7 C12 1.339(4) no
C7 C8 1.497(4) no
C8 C9 1.536(4) no
C9 C91 1.529(4) no
C9 C92 1.536(4) no
C9 C10 1.534(4) no
C10 C11 1.504(4) no
C11 C12 1.462(4) no
C12 C13 1.514(4) no
C13 C14 1.523(4) no
C14 C15 1.457(4) no
C14 C19 1.342(4) no
C15 C16 1.512(4) no
C16 C17 1.523(4) no
C17 C18 1.533(4) no
C17 C172 1.527(5) no
C17 C171 1.527(4) no
C18 C19 1.504(4) no
C2 H2 0.9500 no
C4 H4 0.9500 no
C5 H5 0.9500 no
C8 H8A 0.9900 no
C8 H8B 0.9900 no
C10 H10A 0.9900 no
C10 H10B 0.9900 no
C13 H13 1.0000 no
C16 H16A 0.9900 no
C16 H16B 0.9900 no
C18 H18A 0.9900 no
C18 H18B 0.9900 no
C91 H91A 0.9800 no
C91 H91B 0.9800 no
C91 H91C 0.9800 no
C92 H92A 0.9800 no
C92 H92B 0.9800 no
C92 H92C 0.9800 no
C171 H17A 0.9800 no
C171 H17B 0.9800 no
C171 H17C 0.9800 no
C172 H17D 0.9800 no
C172 H17E 0.9800 no
C172 H17F 0.9800 no

loop_
_geom_hbond_atom_site_label_D
_geom_hbond_atom_site_label_H
_geom_hbond_atom_site_label_A
_geom_hbond_site_symmetry_A
_geom_hbond_distance_DH
_geom_hbond_distance_HA
_geom_hbond_distance_DA
_geom_hbond_angle_DHA
_geom_hbond_publ_flag
O4 H4O O2 7_455 0.80(3) 1.86(3) 2.650(3) 170(3) yes
C8 H8A O3 5_555 0.9900 2.5400 3.514(4) 167.00 yes
C13 H13 O3 . 1.0000 2.3300 2.807(4) 108.00 no

loop_
_geom_torsion_atom_site_label_1
_geom_torsion_atom_site_label_2
_geom_torsion_atom_site_label_3
_geom_torsion_atom_site_label_4
_geom_torsion
_geom_torsion_publ_flag
C7 O1 C6 C5 -173.8(3) no
C6 O1 C7 C8 175.6(2) no
C7 O1 C6 C1 4.8(4) no
C6 O1 C7 C12 -4.8(4) no
C6 C1 C2 C3 1.7(4) no
C13 C1 C2 C3 -177.0(3) no
C2 C1 C13 C12 173.4(3) no
C2 C1 C13 C14 44.7(4) no
C6 C1 C13 C12 -5.3(4) no
C6 C1 C13 C14 -134.0(3) no
C2 C1 C6 O1 -178.1(3) no
C2 C1 C6 C5 0.4(5) no
C13 C1 C6 O1 0.6(5) no
C13 C1 C6 C5 179.1(3) no
C1 C2 C3 Br1 177.5(2) no
C1 C2 C3 C4 -2.1(5) no
Br1 C3 C4 C5 -179.3(2) no
C2 C3 C4 C5 0.4(5) no
C3 C4 C5 C6 1.7(5) no
C4 C5 C6 O1 176.5(3) no
C4 C5 C6 C1 -2.1(5) no
O1 C7 C8 C9 -155.2(3) no
C12 C7 C8 C9 25.3(4) no
O1 C7 C12 C11 -175.9(3) no
O1 C7 C12 C13 -0.7(5) no
C8 C7 C12 C11 3.5(5) no
C8 C7 C12 C13 178.8(3) no
C7 C8 C9 C10 -48.8(3) no
C7 C8 C9 C91 -167.8(3) no
C7 C8 C9 C92 71.9(3) no
C8 C9 C10 C11 48.9(3) no
C91 C9 C10 C11 167.2(3) no
C92 C9 C10 C11 -71.7(3) no
C9 C10 C11 O2 160.4(3) no
C9 C10 C11 C12 -23.0(4) no
O2 C11 C12 C7 171.7(3) no
O2 C11 C12 C13 -3.8(4) no
C10 C11 C12 C7 -5.0(4) no
C10 C11 C12 C13 179.5(3) no
C7 C12 C13 C1 5.4(4) no
C7 C12 C13 C14 131.1(3) no
C11 C12 C13 C1 -179.4(3) no
C11 C12 C13 C14 -53.7(4) no
C1 C13 C14 C15 -98.9(3) no
C1 C13 C14 C19 75.5(4) no
C12 C13 C14 C15 135.9(3) no
C12 C13 C14 C19 -49.6(4) no
C13 C14 C15 O3 -4.1(5) no
C13 C14 C15 C16 170.6(3) no
C19 C14 C15 O3 -178.8(3) no
C19 C14 C15 C16 -4.1(4) no
C13 C14 C19 O4 -0.2(5) no
C13 C14 C19 C18 -178.7(3) no
C15 C14 C19 O4 174.1(3) no
C15 C14 C19 C18 -4.4(5) no
O3 C15 C16 C17 -151.6(3) no
C14 C15 C16 C17 33.6(4) no
C15 C16 C17 C18 -50.9(4) no
C15 C16 C17 C171 -170.5(3) no
C15 C16 C17 C172 68.9(3) no
C16 C17 C18 C19 42.1(3) no
C171 C17 C18 C19 161.8(3) no
C172 C17 C18 C19 -78.0(3) no
C17 C18 C19 O4 165.1(3) no
C17 C18 C19 C14 -16.3(4) no

loop_
_cod_related_entry_id
_cod_related_entry_database
_cod_related_entry_code
1 ChemSpider 2590683
